data_1514952
loop_
_publ_author_name
'Dasgupta, Suvankar'
'Wu, Jishan'

_publ_section_title
;
 Formation of [2]rotaxanes by encircling [20], [21] and [22]crown ethers
 onto the dibenzylammonium dumbbell
;
_journal_issue 2
_journal_name_full 'Chemical Science'
_journal_page_first 425
_journal_paper_doi 10.1039/c1sc00613d
_journal_volume 3
_journal_year 2012
_chemical_formula_sum 'C29 H44 F6 N O6 P'
_chemical_formula_weight 647.62
_chemical_name_systematic
;
?
;
_space_group_IT_number 14
_symmetry_cell_setting monoclinic
_symmetry_space_group_name_Hall '-P 2ybc'
_symmetry_space_group_name_H-M 'P 1 21/c 1'
_atom_sites_solution_hydrogens geom
_atom_sites_solution_primary direct
_atom_sites_solution_secondary difmap
_audit_creation_method SHELXL-97
_cell_angle_alpha 90.00
_cell_angle_beta 96.093(3)
_cell_angle_gamma 90.00
_cell_formula_units_Z 4
_cell_length_a 13.7552(15)
_cell_length_b 13.8563(15)
_cell_length_c 16.5085(17)
_cell_measurement_reflns_used 883
_cell_measurement_temperature 100(2)
_cell_measurement_theta_max 27.33
_cell_measurement_theta_min 2.48
_cell_volume 3128.7(6)
_computing_cell_refinement 'Bruker SMART'
_computing_data_collection 'Bruker SMART'
_computing_data_reduction 'Bruker SAINT'
_computing_molecular_graphics 'Bruker SHELXTL'
_computing_publication_material 'Bruker SHELXTL'
_computing_structure_refinement 'SHELXL-97 (Sheldrick, 1997)'
_computing_structure_solution 'SHELXS-97 (Sheldrick, 1990)'
_diffrn_ambient_temperature 100(2)
_diffrn_measured_fraction_theta_full 0.999
_diffrn_measured_fraction_theta_max 0.999
_diffrn_measurement_device_type 'CCD area detector'
_diffrn_measurement_method 'phi and omega scans'
_diffrn_radiation_monochromator graphite
_diffrn_radiation_source 'fine-focus sealed tube'
_diffrn_radiation_type MoK\a
_diffrn_radiation_wavelength 0.71073
_diffrn_reflns_av_R_equivalents 0.0367
_diffrn_reflns_av_sigmaI/netI 0.0415
_diffrn_reflns_limit_h_max 17
_diffrn_reflns_limit_h_min -17
_diffrn_reflns_limit_k_max 17
_diffrn_reflns_limit_k_min -17
_diffrn_reflns_limit_l_max 18
_diffrn_reflns_limit_l_min -21
_diffrn_reflns_number 22165
_diffrn_reflns_theta_full 27.49
_diffrn_reflns_theta_max 27.49
_diffrn_reflns_theta_min 1.49
_exptl_absorpt_coefficient_mu 0.166
_exptl_absorpt_correction_T_max 0.9804
_exptl_absorpt_correction_T_min 0.9072
_exptl_absorpt_correction_type multi-scan
_exptl_absorpt_process_details 'Sadabs, (Sheldrick 2001)'
_exptl_crystal_colour Colourless
_exptl_crystal_density_diffrn 1.375
_exptl_crystal_density_meas ?
_exptl_crystal_density_method 'not measured'
_exptl_crystal_description Thin_Plate
_exptl_crystal_F_000 1368
_exptl_crystal_size_max 0.60
_exptl_crystal_size_mid 0.46
_exptl_crystal_size_min 0.12
_refine_diff_density_max 0.924
_refine_diff_density_min -0.334
_refine_diff_density_rms 0.073
_refine_ls_extinction_method none
_refine_ls_goodness_of_fit_ref 1.039
_refine_ls_hydrogen_treatment constr
_refine_ls_matrix_type full
_refine_ls_number_parameters 388
_refine_ls_number_reflns 7170
_refine_ls_number_restraints 0
_refine_ls_restrained_S_all 1.039
_refine_ls_R_factor_all 0.0736
_refine_ls_R_factor_gt 0.0581
_refine_ls_shift/su_max 0.000
_refine_ls_shift/su_mean 0.000
_refine_ls_structure_factor_coef Fsqd
_refine_ls_weighting_details 'calc w=1/[\s^2^(Fo^2^)+(0.0726P)^2^+1.9538P] where P=(Fo^2^+2Fc^2^)/3'
_refine_ls_weighting_scheme calc
_refine_ls_wR_factor_gt 0.1395
_refine_ls_wR_factor_ref 0.1481
_reflns_number_gt 5719
_reflns_number_total 7170
_reflns_threshold_expression >2sigma(I)
_cod_data_source_file c1sc00613d.txt
_cod_data_source_block b085
_cod_depositor_comments
;
The following automatic conversions were performed:

'_symmetry_cell_setting' value 'Monoclinic' changed to 'monoclinic'
according to
/usr/data/users/saulius/automatic-downloads/retrospective/RSC/lib/dictionaries/cif_core.dic
dictionary named 'cif_core.dic' version 2.4.2 from
2011-04-26.

'_exptl_absorpt_correction_type' value 'Multi-scan'
changed to 'multi-scan' according to
/usr/data/users/saulius/automatic-downloads/retrospective/RSC/lib/dictionaries/cif_core.dic
dictionary named 'cif_core.dic' version 2.4.2 from 2011-04-26.

Automatic conversion script
Id: cif_fix_values 2281 2013-09-26 08:29:07Z andrius 

The following automatic conversions were performed:

'_exptl_crystal_density_meas' value 'Not Measured' was changed to '?'
- the value is perceived as not measured.

Automatic conversion script
Id: cif_fix_values 3008 2015-01-20 13:52:24Z robertas 
;
_cod_original_sg_symbol_H-M P2(1)/c
_cod_database_code 1514952

loop_
_symmetry_equiv_pos_as_xyz
'x, y, z'
'-x, y+1/2, -z+1/2'
'-x, -y, -z'
'x, -y-1/2, z-1/2'

loop_
_atom_site_label
_atom_site_type_symbol
_atom_site_fract_x
_atom_site_fract_y
_atom_site_fract_z
_atom_site_U_iso_or_equiv
_atom_site_adp_type
_atom_site_occupancy
_atom_site_symmetry_multiplicity
_atom_site_calc_flag
_atom_site_refinement_flags
O1 O 0.87245(10) 0.43593(11) 0.56974(9) 0.0258(3) Uani 1 1 d .
O2 O 0.95064(11) 0.31355(11) 0.44552(10) 0.0282(3) Uani 1 1 d .
O3 O 0.85193(11) 0.21846(10) 0.30325(10) 0.0276(3) Uani 1 1 d .
O4 O 0.66816(10) 0.25909(10) 0.20758(8) 0.0215(3) Uani 1 1 d .
O5 O 0.55091(10) 0.42904(10) 0.23075(8) 0.0203(3) Uani 1 1 d .
O6 O 0.55681(11) 0.53159(11) 0.37796(9) 0.0260(3) Uani 1 1 d .
N1 N 0.72529(12) 0.38597(11) 0.34146(10) 0.0179(3) Uani 1 1 d .
H1A H 0.6655 0.4039 0.3155 0.022 Uiso 1 1 calc R
H1B H 0.7479 0.3351 0.3129 0.022 Uiso 1 1 calc R
C1 C 0.64250(14) 0.26753(14) 0.42382(11) 0.0179(4) Uani 1 1 d .
C2 C 0.67732(16) 0.17448(15) 0.43956(12) 0.0236(4) Uani 1 1 d .
H2 H 0.7457 0.1637 0.4503 0.028 Uiso 1 1 calc R
C3 C 0.61291(17) 0.09716(15) 0.43967(13) 0.0272(5) Uani 1 1 d .
H3 H 0.6373 0.0338 0.4506 0.033 Uiso 1 1 calc R
C4 C 0.51333(17) 0.11238(16) 0.42388(13) 0.0289(5) Uani 1 1 d .
H4 H 0.4693 0.0595 0.4236 0.035 Uiso 1 1 calc R
C5 C 0.47786(16) 0.20534(17) 0.40835(15) 0.0311(5) Uani 1 1 d .
H5 H 0.4095 0.2161 0.3977 0.037 Uiso 1 1 calc R
C6 C 0.54208(15) 0.28176(15) 0.40844(13) 0.0234(4) Uani 1 1 d .
H6 H 0.5174 0.3451 0.3979 0.028 Uiso 1 1 calc R
C7 C 0.71143(15) 0.35236(15) 0.42532(12) 0.0209(4) Uani 1 1 d .
H7A H 0.6851 0.4060 0.4560 0.025 Uiso 1 1 calc R
H7B H 0.7755 0.3337 0.4540 0.025 Uiso 1 1 calc R
C8 C 0.79497(15) 0.46922(14) 0.33866(12) 0.0217(4) Uani 1 1 d .
H8A H 0.8569 0.4543 0.3726 0.026 Uiso 1 1 calc R
H8B H 0.7663 0.5276 0.3612 0.026 Uiso 1 1 calc R
C9 C 0.81558(14) 0.48827(14) 0.25228(12) 0.0194(4) Uani 1 1 d .
C10 C 0.88890(15) 0.43710(15) 0.21897(14) 0.0244(4) Uani 1 1 d .
H10 H 0.9274 0.3921 0.2518 0.029 Uiso 1 1 calc R
C11 C 0.90660(17) 0.45073(16) 0.13870(15) 0.0304(5) Uani 1 1 d .
H11 H 0.9569 0.4153 0.1168 0.036 Uiso 1 1 calc R
C12 C 0.85068(17) 0.51626(17) 0.09052(14) 0.0320(5) Uani 1 1 d .
H12 H 0.8617 0.5251 0.0352 0.038 Uiso 1 1 calc R
C13 C 0.77892(17) 0.56870(17) 0.12317(15) 0.0335(5) Uani 1 1 d .
H13 H 0.7412 0.6142 0.0903 0.040 Uiso 1 1 calc R
C14 C 0.76145(16) 0.55543(16) 0.20362(14) 0.0274(5) Uani 1 1 d .
H14 H 0.7123 0.5923 0.2256 0.033 Uiso 1 1 calc R
C15 C 0.96388(16) 0.3867(2) 0.57787(14) 0.0334(5) Uani 1 1 d .
H15A H 0.9836 0.3727 0.6361 0.040 Uiso 1 1 calc R
H15B H 1.0145 0.4285 0.5578 0.040 Uiso 1 1 calc R
C16 C 0.95716(17) 0.29398(18) 0.53056(15) 0.0328(5) Uani 1 1 d .
H16A H 1.0157 0.2540 0.5467 0.039 Uiso 1 1 calc R
H16B H 0.8988 0.2574 0.5431 0.039 Uiso 1 1 calc R
C17 C 0.99387(18) 0.24440(19) 0.39534(17) 0.0391(6) Uani 1 1 d .
H17A H 1.0470 0.2103 0.4290 0.047 Uiso 1 1 calc R
H17B H 1.0237 0.2794 0.3519 0.047 Uiso 1 1 calc R
C18 C 0.92467(19) 0.17198(18) 0.35699(17) 0.0392(6) Uani 1 1 d .
H18A H 0.9604 0.1246 0.3264 0.047 Uiso 1 1 calc R
H18B H 0.8935 0.1369 0.3996 0.047 Uiso 1 1 calc R
C19 C 0.79898(17) 0.15246(16) 0.24933(14) 0.0288(5) Uani 1 1 d .
H19A H 0.7511 0.1168 0.2786 0.035 Uiso 1 1 calc R
H19B H 0.8445 0.1051 0.2290 0.035 Uiso 1 1 calc R
C20 C 0.74672(16) 0.20657(16) 0.17921(13) 0.0257(5) Uani 1 1 d .
H20A H 0.7924 0.2515 0.1560 0.031 Uiso 1 1 calc R
H20B H 0.7212 0.1609 0.1360 0.031 Uiso 1 1 calc R
C21 C 0.61649(16) 0.31425(15) 0.14389(12) 0.0231(4) Uani 1 1 d .
H21A H 0.5997 0.2728 0.0956 0.028 Uiso 1 1 calc R
H21B H 0.6582 0.3678 0.1280 0.028 Uiso 1 1 calc R
C22 C 0.52533(15) 0.35399(15) 0.17276(13) 0.0247(4) Uani 1 1 d .
H22A H 0.4822 0.3801 0.1260 0.030 Uiso 1 1 calc R
H22B H 0.4896 0.3021 0.1983 0.030 Uiso 1 1 calc R
C23 C 0.46606(15) 0.47397(16) 0.25697(13) 0.0251(4) Uani 1 1 d .
H23A H 0.4320 0.4284 0.2905 0.030 Uiso 1 1 calc R
H23B H 0.4204 0.4927 0.2091 0.030 Uiso 1 1 calc R
C24 C 0.49771(16) 0.56145(16) 0.30602(13) 0.0264(5) Uani 1 1 d .
H24A H 0.5355 0.6050 0.2736 0.032 Uiso 1 1 calc R
H24B H 0.4397 0.5970 0.3209 0.032 Uiso 1 1 calc R
C25 C 0.58583(19) 0.61218(16) 0.42863(14) 0.0319(5) Uani 1 1 d .
H25A H 0.5276 0.6502 0.4393 0.038 Uiso 1 1 calc R
H25B H 0.6299 0.6545 0.4009 0.038 Uiso 1 1 calc R
C26 C 0.63747(17) 0.57658(16) 0.50731(14) 0.0294(5) Uani 1 1 d .
H26 H 0.6031 0.5345 0.5396 0.035 Uiso 1 1 calc R
C27 C 0.72746(19) 0.60013(17) 0.53422(14) 0.0324(5) Uani 1 1 d .
H27 H 0.7625 0.6394 0.5002 0.039 Uiso 1 1 calc R
C28 C 0.77891(18) 0.56982(17) 0.61443(14) 0.0322(5) Uani 1 1 d .
H28A H 0.7380 0.5214 0.6391 0.039 Uiso 1 1 calc R
H28B H 0.7850 0.6266 0.6510 0.039 Uiso 1 1 calc R
C29 C 0.87939(17) 0.52749(17) 0.61009(13) 0.0302(5) Uani 1 1 d .
H29A H 0.9189 0.5722 0.5801 0.036 Uiso 1 1 calc R
H29B H 0.9127 0.5195 0.6659 0.036 Uiso 1 1 calc R
P1 P 0.21009(4) 0.32904(4) 0.15291(3) 0.02351(14) Uani 1 1 d .
F1 F 0.29284(10) 0.33828(11) 0.09209(9) 0.0420(4) Uani 1 1 d .
F2 F 0.28946(10) 0.28847(10) 0.22248(9) 0.0384(3) Uani 1 1 d .
F3 F 0.12628(10) 0.31945(11) 0.21244(8) 0.0367(3) Uani 1 1 d .
F4 F 0.13073(10) 0.36962(10) 0.08282(9) 0.0359(3) Uani 1 1 d .
F5 F 0.18716(10) 0.22101(9) 0.12169(9) 0.0347(3) Uani 1 1 d .
F6 F 0.23270(11) 0.43652(10) 0.18429(10) 0.0440(4) Uani 1 1 d .

loop_
_atom_site_aniso_label
_atom_site_aniso_U_11
_atom_site_aniso_U_22
_atom_site_aniso_U_33
_atom_site_aniso_U_23
_atom_site_aniso_U_13
_atom_site_aniso_U_12
O1 0.0208(7) 0.0340(9) 0.0220(8) -0.0015(6) -0.0001(6) -0.0040(6)
O2 0.0250(8) 0.0276(8) 0.0321(8) -0.0022(7) 0.0033(6) 0.0025(6)
O3 0.0280(8) 0.0212(8) 0.0333(8) -0.0013(6) 0.0018(6) 0.0043(6)
O4 0.0261(7) 0.0205(7) 0.0188(7) -0.0022(6) 0.0070(6) 0.0013(6)
O5 0.0185(7) 0.0213(7) 0.0211(7) -0.0022(6) 0.0016(5) 0.0003(5)
O6 0.0291(8) 0.0235(8) 0.0257(8) 0.0023(6) 0.0036(6) 0.0038(6)
N1 0.0209(8) 0.0173(8) 0.0156(8) -0.0007(6) 0.0015(6) -0.0035(6)
C1 0.0235(10) 0.0196(9) 0.0112(9) -0.0010(7) 0.0046(7) -0.0004(8)
C2 0.0271(10) 0.0245(10) 0.0192(10) 0.0002(8) 0.0028(8) 0.0040(8)
C3 0.0443(13) 0.0169(10) 0.0208(10) -0.0004(8) 0.0059(9) 0.0022(9)
C4 0.0372(12) 0.0231(11) 0.0269(11) -0.0019(9) 0.0060(9) -0.0106(9)
C5 0.0233(11) 0.0330(12) 0.0371(13) 0.0011(10) 0.0040(9) -0.0031(9)
C6 0.0251(10) 0.0207(10) 0.0248(10) 0.0031(8) 0.0046(8) 0.0019(8)
C7 0.0254(10) 0.0230(10) 0.0141(9) 0.0002(8) 0.0020(7) -0.0040(8)
C8 0.0255(10) 0.0176(9) 0.0223(10) -0.0026(8) 0.0034(8) -0.0065(8)
C9 0.0188(9) 0.0169(9) 0.0227(10) -0.0008(8) 0.0029(7) -0.0056(7)
C10 0.0214(10) 0.0202(10) 0.0319(12) 0.0019(8) 0.0031(8) -0.0003(8)
C11 0.0324(12) 0.0228(11) 0.0385(13) -0.0049(9) 0.0154(10) -0.0053(9)
C12 0.0372(13) 0.0351(13) 0.0248(11) 0.0013(10) 0.0089(9) -0.0138(10)
C13 0.0311(12) 0.0331(13) 0.0357(13) 0.0160(10) 0.0011(10) -0.0001(10)
C14 0.0230(10) 0.0249(11) 0.0354(12) 0.0062(9) 0.0088(9) 0.0023(8)
C15 0.0191(10) 0.0571(16) 0.0230(11) 0.0042(10) -0.0032(8) -0.0012(10)
C16 0.0227(11) 0.0376(13) 0.0384(13) 0.0133(10) 0.0050(9) 0.0057(9)
C17 0.0313(13) 0.0381(14) 0.0476(15) -0.0057(12) 0.0030(11) 0.0075(10)
C18 0.0400(14) 0.0346(13) 0.0418(14) -0.0048(11) -0.0012(11) 0.0125(11)
C19 0.0318(11) 0.0219(10) 0.0340(12) -0.0070(9) 0.0098(9) 0.0019(9)
C20 0.0295(11) 0.0244(10) 0.0251(11) -0.0079(8) 0.0116(9) -0.0011(9)
C21 0.0323(11) 0.0217(10) 0.0150(9) -0.0027(8) 0.0018(8) -0.0044(8)
C22 0.0251(10) 0.0251(11) 0.0225(10) -0.0015(8) -0.0036(8) -0.0046(8)
C23 0.0197(10) 0.0303(11) 0.0253(11) 0.0055(9) 0.0024(8) 0.0055(8)
C24 0.0276(11) 0.0270(11) 0.0251(11) 0.0048(9) 0.0052(8) 0.0114(9)
C25 0.0446(14) 0.0217(11) 0.0294(12) -0.0017(9) 0.0048(10) 0.0077(10)
C26 0.0386(13) 0.0248(11) 0.0256(11) -0.0019(9) 0.0074(9) 0.0061(9)
C27 0.0470(14) 0.0255(11) 0.0252(11) 0.0023(9) 0.0062(10) -0.0041(10)
C28 0.0450(14) 0.0280(12) 0.0239(11) -0.0013(9) 0.0053(10) -0.0059(10)
C29 0.0346(12) 0.0343(12) 0.0214(11) 0.0003(9) 0.0015(9) -0.0136(10)
P1 0.0208(3) 0.0217(3) 0.0280(3) -0.0034(2) 0.0027(2) -0.0018(2)
F1 0.0298(7) 0.0515(9) 0.0468(9) 0.0034(7) 0.0142(6) -0.0051(6)
F2 0.0320(7) 0.0400(8) 0.0411(8) 0.0040(6) -0.0063(6) -0.0002(6)
F3 0.0327(7) 0.0455(8) 0.0339(8) -0.0045(6) 0.0119(6) -0.0010(6)
F4 0.0293(7) 0.0389(8) 0.0381(8) 0.0066(6) -0.0030(6) -0.0032(6)
F5 0.0371(7) 0.0265(7) 0.0410(8) -0.0099(6) 0.0067(6) -0.0035(6)
F6 0.0432(8) 0.0256(7) 0.0616(10) -0.0108(7) -0.0025(7) -0.0049(6)

loop_
_atom_type_symbol
_atom_type_description
_atom_type_scat_dispersion_real
_atom_type_scat_dispersion_imag
_atom_type_scat_source
C C 0.0033 0.0016 'International Tables Vol C Tables 4.2.6.8 and 6.1.1.4'
H H 0.0000 0.0000 'International Tables Vol C Tables 4.2.6.8 and 6.1.1.4'
N N 0.0061 0.0033 'International Tables Vol C Tables 4.2.6.8 and 6.1.1.4'
O O 0.0106 0.0060 'International Tables Vol C Tables 4.2.6.8 and 6.1.1.4'
F F 0.0171 0.0103 'International Tables Vol C Tables 4.2.6.8 and 6.1.1.4'
P P 0.1023 0.0942 'International Tables Vol C Tables 4.2.6.8 and 6.1.1.4'

loop_
_geom_angle_atom_site_label_1
_geom_angle_atom_site_label_2
_geom_angle_atom_site_label_3
_geom_angle
C15 O1 C29 111.48(17)
C16 O2 C17 117.08(18)
C18 O3 C19 112.31(17)
C20 O4 C21 111.57(15)
C23 O5 C22 111.59(15)
C25 O6 C24 111.11(16)
C7 N1 C8 114.37(15)
C2 C1 C6 118.76(19)
C2 C1 C7 121.06(18)
C6 C1 C7 120.16(18)
C1 C2 C3 120.5(2)
C4 C3 C2 120.0(2)
C3 C4 C5 119.8(2)
C6 C5 C4 119.9(2)
C5 C6 C1 121.0(2)
N1 C7 C1 111.71(16)
N1 C8 C9 110.37(15)
C14 C9 C10 118.53(19)
C14 C9 C8 121.36(18)
C10 C9 C8 120.09(18)
C11 C10 C9 121.1(2)
C12 C11 C10 119.7(2)
C13 C12 C11 119.8(2)
C12 C13 C14 120.5(2)
C13 C14 C9 120.3(2)
O1 C15 C16 110.85(18)
O2 C16 C15 110.12(19)
O2 C17 C18 114.4(2)
O3 C18 C17 109.8(2)
O3 C19 C20 109.50(17)
O4 C20 C19 108.71(17)
O4 C21 C22 109.38(16)
O5 C22 C21 109.03(16)
O5 C23 C24 108.45(17)
O6 C24 C23 108.82(17)
O6 C25 C26 109.18(18)
C27 C26 C25 123.8(2)
C26 C27 C28 124.9(2)
C27 C28 C29 114.65(19)
O1 C29 C28 110.50(18)
F6 P1 F3 90.37(8)
F6 P1 F2 90.01(8)
F3 P1 F2 90.64(8)
F6 P1 F1 90.11(8)
F3 P1 F1 179.11(9)
F2 P1 F1 90.11(8)
F6 P1 F5 179.78(9)
F3 P1 F5 89.42(8)
F2 P1 F5 89.93(8)
F1 P1 F5 90.10(8)
F6 P1 F4 90.07(8)
F3 P1 F4 89.58(8)
F2 P1 F4 179.77(9)
F1 P1 F4 89.67(8)
F5 P1 F4 89.99(8)

loop_
_geom_bond_atom_site_label_1
_geom_bond_atom_site_label_2
_geom_bond_distance
O1 C15 1.425(3)
O1 C29 1.431(3)
O2 C16 1.423(3)
O2 C17 1.436(3)
O3 C18 1.419(3)
O3 C19 1.422(3)
O4 C20 1.423(2)
O4 C21 1.427(2)
O5 C23 1.430(2)
O5 C22 1.432(2)
O6 C25 1.427(3)
O6 C24 1.427(3)
N1 C7 1.492(2)
N1 C8 1.504(2)
C1 C2 1.390(3)
C1 C6 1.392(3)
C1 C7 1.509(3)
C2 C3 1.391(3)
C3 C4 1.383(3)
C4 C5 1.392(3)
C5 C6 1.379(3)
C8 C9 1.506(3)
C9 C14 1.392(3)
C9 C10 1.393(3)
C10 C11 1.385(3)
C11 C12 1.385(3)
C12 C13 1.380(3)
C13 C14 1.387(3)
C15 C16 1.501(4)
C17 C18 1.478(4)
C19 C20 1.497(3)
C21 C22 1.493(3)
C23 C24 1.497(3)
C25 C26 1.496(3)
C26 C27 1.311(3)
C27 C28 1.494(3)
C28 C29 1.510(3)
P1 F6 1.5965(14)
P1 F3 1.5978(14)
P1 F2 1.6002(14)
P1 F1 1.6008(14)
P1 F5 1.6036(14)
P1 F4 1.6058(14)

loop_
_geom_hbond_atom_site_label_D
_geom_hbond_atom_site_label_H
_geom_hbond_atom_site_label_A
_geom_hbond_distance_DH
_geom_hbond_distance_HA
_geom_hbond_distance_DA
_geom_hbond_angle_DHA
N1 H1B O4 0.92 2.22 2.868(2) 126.8
N1 H1B O3 0.92 2.18 3.009(2) 150.1
N1 H1A O6 0.92 2.60 3.178(2) 121.5
N1 H1A O5 0.92 2.02 2.919(2) 163.8
